data_2001729
loop_
_publ_author_name
'Jiang, A.'
'Hong, L.'
'See, R. F.'
'Churchill, M. R.'

_publ_section_title
;
 Structure of a hexasubstituted 1,3-dioxane compound derived from
 Meldrum's acid: C~4~O~4~(CH~3~)~2~(CH~2~CO~2~C~2~H~5~)~2~
;
_journal_issue 5
_journal_name_full 'Acta Crystallographica Section C'
_journal_page_first 1000
_journal_page_last 1001
_journal_paper_doi 10.1107/S0108270192011703
_journal_volume 49
_journal_year 1993
_chemical_formula_sum 'C14 H20 O8'
_chemical_formula_weight 316.3
_symmetry_cell_setting monoclinic
_symmetry_space_group_name_Hall '-P 2ybc'
_symmetry_space_group_name_H-M 'P 1 21/c 1'
_atom_type_scat_source IntTabIV
_cell_angle_alpha 90
_cell_angle_beta 93.47(2)
_cell_angle_gamma 90
_cell_formula_units_Z 4
_cell_length_a 17.696(4)
_cell_length_b 10.360(2)
_cell_length_c 8.7330(10)
_cell_measurement_reflns_used 50
_cell_measurement_temperature 295
_cell_measurement_theta_max 15.0
_cell_measurement_theta_min 12.5
_cell_volume 1598.1(5)
_diffrn_measurement_device 'Siemens R3m/V'
_diffrn_measurement_method 2\q(counter)-\q(crystal)
_diffrn_radiation_type MoK\a
_diffrn_radiation_wavelength 0.71073
_diffrn_reflns_av_R_equivalents 1.27%
_diffrn_reflns_limit_h_max 19
_diffrn_reflns_limit_h_min -19
_diffrn_reflns_limit_k_max 0
_diffrn_reflns_limit_k_min -11
_diffrn_reflns_limit_l_max 9
_diffrn_reflns_limit_l_min -9
_diffrn_reflns_number 4488
_diffrn_reflns_theta_max 22.5
_diffrn_standards_decay_% 'not significant'
_diffrn_standards_interval_count 97
_diffrn_standards_number 3
_exptl_absorpt_coefficient_mu 0.102
_exptl_absorpt_correction_type none
_exptl_crystal_colour colorless
_exptl_crystal_density_diffrn 1.315
_exptl_crystal_description plate
_exptl_crystal_size_max 0.6
_exptl_crystal_size_mid 0.5
_exptl_crystal_size_min 0.3
_refine_diff_density_max 0.29
_refine_diff_density_min -0.21
_refine_ls_goodness_of_fit_obs 1.60
_refine_ls_hydrogen_treatment refU
_refine_ls_number_parameters 220
_refine_ls_number_reflns 2103
_refine_ls_R_factor_obs '6.51% (4.22% for F>6\s)'
_refine_ls_shift/esd_max 0.002
_refine_ls_structure_factor_coef F
_refine_ls_weighting_details 'w = [\s^2^(F)+0.0005F^2^]^-1^'
_refine_ls_weighting_scheme calc
_refine_ls_wR_factor_obs '6.21% (5.64% for F>6\s)'
_reflns_number_observed 2103
_reflns_number_total 2103
_reflns_observed_criterion F>0.5\s(F)
_cod_data_source_file br1022.cif
_cod_data_source_block br1022_structure_1_of_1
_cod_depositor_comments
;
The following automatic conversions were performed:

'_refine_ls_weighting_scheme' value '[\s^2^(F)+0.0005F^2^]^-1^' was
changed to 'calc'. New tag '_refine_ls_weighting_details' was
created. The value of the new tag was set to 'w =
[\s^2^(F)+0.0005F^2^]^-1^'.

Automatic conversion script
Id: cif_fix_values 3143 2015-03-26 13:38:13Z robertas 
;
_cod_original_cell_volume 1598.0(5)
_cod_database_code 2001729

loop_
_atom_site_label
_atom_site_fract_x
_atom_site_fract_y
_atom_site_fract_z
_atom_site_U_iso_or_equiv
C(1) .24110(10) .9589(2) -.1024(3) .0490(10)
C(12) .21410(10) 1.0855(3) -.0396(3) .0510(10)
O(12) .18430(10) 1.1658(2) -.1213(2) .0790(10)
O(13) .22230(10) 1.1102(2) .1084(2) .0690(10)
C(14) .2530(2) 1.0245(3) .2260(3) .0610(10)
O(15) .27920(10) .9041(2) .1649(2) .0640(10)
C(16) .27540(10) .8688(3) .0196(3) .0530(10)
O(16) .29970(10) .7648(2) -.0117(2) .0760(10)
C(17) .1917(2) .9945(3) .3317(3) .0740(10)
C(18) .3196(2) 1.0899(3) .3060(4) .0840(10)
C(22) .17380(10) .8922(3) -.1918(3) .0580(10)
C(23) .1093(2) .8622(3) -.0973(4) .0660(10)
O(23) .11260(10) .8590(3) .0389(3) .1260(10)
O(24) .04720(10) .8379(2) -.1810(3) .0930(10)
C(25) -.0211(2) .7990(5) -.1050(6) .109(2)
C(26) -.0254(3) .6625(5) -.0919(7) .128(2)
C(32) .29920(10) .9858(3) -.2248(3) .0620(10)
C(33) .3722(2) 1.0430(3) -.1642(4) .0630(10)
O(33) .38670(10) 1.0690(3) -.0322(3) .0970(10)
O(34) .41810(10) 1.0632(3) -.2730(2) .0900(10)
C(35) .4927(2) 1.1177(7) -.2280(5) .133(2)
C(36) .5211(3) 1.1825(7) -.3452(8) .202(4)
H(17A) .1501 .9541 .2746 .095(11)
H(17B) .2107 .9374 .4116 .106(12)
H(17C) .1748 1.0733 .3763 .083(9)
H(18B) .3043 1.1698 .3503 .103(11)
H(18C) .3402 1.0339 .3855 .077(10)
H(22A) .1914 .8136 -.2356 .081(9)
H(22B) .1555 .9470 -.2745 .074(9)
H(25A) -.0657 .8299 -.1615 .21(3)
H(25B) -.0196 .8366 -.0045 .19(3)
H(26A) -.0698 .6387 -.0406 .161(18)
H(26B) -.0276 .6249 -.1925 .24(3)
H(26C) .0188 .6317 -.0341 .30(5)
H(32A) .2768 1.0421 -.3021 .056(7)
H(32B) .3098 .9051 -.2730 .068(8)
H(35A) .5265 1.0478 -.2010 .16(2)
H(35B) .4899 1.1727 -.1401 .22(3)
H(36A) .5704 1.2158 -.3156 .157(16)
H(36B) .5243 1.1269 -.4325 .38(5)
H(36C) .4873 1.2527 -.3712 .31(4)

loop_
_geom_angle_atom_site_label_1
_geom_angle_atom_site_label_2
_geom_angle_atom_site_label_3
_geom_angle
_geom_angle_publ_flag
C(12) C(1) C(16) 113.7(2) yes
C(16) C(1) C(22) 110.1(2) yes
C(16) C(1) C(32) 109.9(2) yes
C(1) C(12) O(12) 121.6(2) yes
O(12) C(12) O(13) 117.9(2) yes
O(13) C(14) O(15) 112.7(2) yes
O(15) C(14) C(17) 108.0(2) yes
O(15) C(14) C(18) 107.6(2) yes
C(14) O(15) C(16) 126.6(2) yes
C(1) C(16) O(16) 121.9(2) yes
C(1) C(22) C(23) 114.1(2) yes
C(22) C(23) O(24) 112.3(3) yes
C(23) O(24) C(25) 119.2(3) yes
C(1) C(32) C(33) 115.1(2) yes
C(32) C(33) O(34) 111.7(2) yes
C(33) O(34) C(35) 117.2(3) yes
C(12) C(1) C(22) 108.7(2) yes
C(12) C(1) C(32) 109.3(2) yes
C(22) C(1) C(32) 104.8(2) yes
C(1) C(12) O(13) 120.5(2) yes
C(12) O(13) C(14) 126.5(2) yes
O(13) C(14) C(17) 108.1(2) yes
O(13) C(14) C(18) 107.9(2) yes
C(17) C(14) C(18) 112.6(2) yes
C(1) C(16) O(15) 120.1(2) yes
O(15) C(16) O(16) 118.1(2) yes
C(22) C(23) O(23) 124.8(3) yes
O(23) C(23) O(24) 122.9(3) yes
O(24) C(25) C(26) 111.1(4) yes
C(32) C(33) O(33) 124.3(3) yes
O(33) C(33) O(34) 124.0(3) yes
O(34) C(35) C(36) 111.1(4) yes

loop_
_geom_bond_atom_site_label_1
_geom_bond_atom_site_label_2
_geom_bond_distance
_geom_bond_publ_flag
C(1) C(12) 1.510(4) yes
C(1) C(22) 1.547(3) yes
C(12) O(12) 1.197(3) yes
O(13) C(14) 1.439(3) yes
C(14) C(17) 1.500(4) yes
O(15) C(16) 1.318(3) yes
C(22) C(23) 1.481(4) yes
C(23) O(24) 1.307(4) yes
C(25) C(26) 1.420(7) yes
C(33) O(33) 1.196(4) yes
O(34) C(35) 1.466(5) yes
C(1) C(16) 1.515(3) yes
C(1) C(32) 1.553(4) yes
C(12) O(13) 1.317(3) yes
C(14) O(15) 1.444(3) yes
C(14) C(18) 1.495(4) yes
C(16) O(16) 1.199(3) yes
C(23) O(23) 1.187(4) yes
O(24) C(25) 1.469(5) yes
C(32) C(33) 1.489(4) yes
C(33) O(34) 1.304(4) yes
C(35) C(36) 1.346(9) yes
